data_7054230
loop_
_publ_author_name
'Ehsan, Muhammad Ali'
'Ming, Huang Nay'
'McKee, Vickie'
'Peiris, Thalge Anton Nirmal'
'Wijayantha-Kahagala-Gamage, Upul'
'Arifin, Zainudin'
'Mazhar, Muhammad'

_publ_section_title
;
 Vysotskite structured photoactive palladium sulphide thin films from
 dithiocarbamate derivatives
;
_journal_issue 9
_journal_name_full 'New Journal of Chemistry'
_journal_page_first 4083
_journal_paper_doi 10.1039/C4NJ00564C
_journal_volume 38
_journal_year 2014
_chemical_formula_sum 'C31 H49 N3 Pd S4'
_chemical_formula_weight 698.37
_chemical_name_systematic
; 
 ? 
;
_space_group_crystal_system monoclinic
_space_group_IT_number 14
_space_group_name_Hall '-P 2yn'
_space_group_name_H-M_alt 'P 1 21/n 1'
_symmetry_space_group_name_Hall '-P 2yn'
_symmetry_space_group_name_H-M 'P 1 21/n 1'
_atom_sites_solution_hydrogens geom
_audit_creation_method SHELXL-2012
_cell_angle_alpha 90
_cell_angle_beta 104.023(2)
_cell_angle_gamma 90
_cell_formula_units_Z 2
_cell_length_a 9.9610(13)
_cell_length_b 14.0277(19)
_cell_length_c 12.1552(16)
_cell_measurement_reflns_used 3121
_cell_measurement_temperature 150(2)
_cell_measurement_theta_max 23.77
_cell_measurement_theta_min 2.26
_cell_volume 1647.8(4)
_computing_cell_refinement 'Bruker SAINT'
_computing_data_collection 'Bruker APEX 2'
_computing_data_reduction 'Bruker SAINT'
_computing_molecular_graphics 'Bruker SHELXTL'
_computing_publication_material 'Bruker SHELXTL'
_computing_structure_refinement 'SHELXL-2012 (Sheldrick, 2012)'
_computing_structure_solution 'SHELXS-97 (Sheldrick, 2008)'
_diffrn_ambient_temperature 150(2)
_diffrn_measured_fraction_theta_full 0.999
_diffrn_measured_fraction_theta_max 0.998
_diffrn_measurement_device_type 'Bruker APEX 2 CCD diffractometer'
_diffrn_measurement_method '\w rotation with narrow frames'
_diffrn_radiation_type MoK\a
_diffrn_radiation_wavelength 0.71073
_diffrn_reflns_av_R_equivalents 0.0478
_diffrn_reflns_av_unetI/netI 0.0444
_diffrn_reflns_Laue_measured_fraction_full 0.999
_diffrn_reflns_Laue_measured_fraction_max 0.998
_diffrn_reflns_limit_h_max 13
_diffrn_reflns_limit_h_min -13
_diffrn_reflns_limit_k_max 18
_diffrn_reflns_limit_k_min -18
_diffrn_reflns_limit_l_max 16
_diffrn_reflns_limit_l_min -16
_diffrn_reflns_number 16333
_diffrn_reflns_point_group_measured_fraction_full 0.999
_diffrn_reflns_point_group_measured_fraction_max 0.998
_diffrn_reflns_theta_full 25.242
_diffrn_reflns_theta_max 28.347
_diffrn_reflns_theta_min 2.256
_diffrn_source 'fine-focus sealed tube'
_exptl_absorpt_coefficient_mu 0.842
_exptl_absorpt_correction_T_max 0.7457
_exptl_absorpt_correction_T_min 0.6288
_exptl_absorpt_correction_type multi-scan
_exptl_absorpt_process_details 'SADABS v2009/1, Sheldrick, G.M., (2009)'
_exptl_crystal_colour yellow
_exptl_crystal_density_diffrn 1.408
_exptl_crystal_description block
_exptl_crystal_F_000 732
_exptl_crystal_size_max 0.240
_exptl_crystal_size_mid 0.160
_exptl_crystal_size_min 0.160
_refine_diff_density_max 0.479
_refine_diff_density_min -0.758
_refine_diff_density_rms 0.082
_refine_ls_extinction_method none
_refine_ls_goodness_of_fit_ref 0.999
_refine_ls_hydrogen_treatment constr
_refine_ls_matrix_type full
_refine_ls_number_parameters 178
_refine_ls_number_reflns 4109
_refine_ls_number_restraints 0
_refine_ls_restrained_S_all 0.999
_refine_ls_R_factor_all 0.0519
_refine_ls_R_factor_gt 0.0348
_refine_ls_shift/su_max 0.000
_refine_ls_shift/su_mean 0.000
_refine_ls_structure_factor_coef Fsqd
_refine_ls_weighting_details
; 
 w=1/[\s^2^(Fo^2^)+(0.0438P)^2^] 
 where P=(Fo^2^+2Fc^2^)/3 
;
_refine_ls_weighting_scheme calc
_refine_ls_wR_factor_gt 0.0773
_refine_ls_wR_factor_ref 0.0832
_reflns_Friedel_coverage 0.000
_reflns_number_gt 3135
_reflns_number_total 4109
_reflns_threshold_expression 'I > 2\s(I)'
_cod_data_source_file c4nj00564c2.cif
_cod_data_source_block Complex_2(p1)
_cod_depositor_comments 'Adding full bibliography for 7054229--7054232.cif.'
_cod_database_code 7054230
_shelx_space_group_comment
; 
The symmetry employed for this shelxl refinement is uniquely defined 
by the following loop, which should always be used as a source of 
symmetry information in preference to the above space-group names. 
They are only intended as comments. 
;
_shelx_estimated_absorpt_t_min 0.824
_shelx_estimated_absorpt_t_max 0.877
_shelxl_version_number 2012-9

loop_
_space_group_symop_operation_xyz
'x, y, z'
'-x+1/2, y+1/2, -z+1/2'
'-x, -y, -z'
'x-1/2, -y-1/2, z-1/2'

loop_
_atom_site_label
_atom_site_type_symbol
_atom_site_fract_x
_atom_site_fract_y
_atom_site_fract_z
_atom_site_U_iso_or_equiv
_atom_site_adp_type
_atom_site_occupancy
_atom_site_site_symmetry_order
_atom_site_calc_flag
_atom_site_refinement_flags_posn
_atom_site_refinement_flags_adp
_atom_site_refinement_flags_occupancy
_atom_site_disorder_assembly
_atom_site_disorder_group
Pd1 Pd 0.5000 0.5000 0.5000 0.02289(8) Uani 1 2 d S . P . .
S1 S 0.29497(6) 0.43575(5) 0.39469(5) 0.02969(15) Uani 1 1 d . . . . .
S2 S 0.56729(6) 0.37897(4) 0.39431(5) 0.02556(14) Uani 1 1 d . . . . .
C1 C 0.3927(2) 0.35557(16) 0.33886(19) 0.0227(5) Uani 1 1 d . . . . .
N1 N 0.34478(19) 0.28685(14) 0.26479(16) 0.0233(4) Uani 1 1 d . . . . .
C2 C 0.1947(2) 0.26188(18) 0.2254(2) 0.0273(5) Uani 1 1 d . . . . .
H2 H 0.1908 0.2050 0.1752 0.033 Uiso 1 1 calc R U . . .
C3 C 0.1345(3) 0.22920(19) 0.3227(2) 0.0330(6) Uani 1 1 d . . . . .
H3A H 0.1436 0.2809 0.3795 0.040 Uiso 1 1 calc R U . . .
H3B H 0.1867 0.1732 0.3602 0.040 Uiso 1 1 calc R U . . .
C4 C -0.0193(3) 0.2026(2) 0.2784(3) 0.0407(7) Uani 1 1 d . . . . .
H4A H -0.0273 0.1457 0.2291 0.049 Uiso 1 1 calc R U . . .
H4B H -0.0592 0.1866 0.3432 0.049 Uiso 1 1 calc R U . . .
C5 C -0.1000(3) 0.2844(2) 0.2119(3) 0.0427(7) Uani 1 1 d . . . . .
H5A H -0.1983 0.2657 0.1843 0.051 Uiso 1 1 calc R U . . .
H5B H -0.0958 0.3404 0.2622 0.051 Uiso 1 1 calc R U . . .
C6 C -0.0415(3) 0.3108(2) 0.1120(2) 0.0397(7) Uani 1 1 d . . . . .
H6A H -0.0952 0.3645 0.0703 0.048 Uiso 1 1 calc R U . . .
H6B H -0.0508 0.2558 0.0596 0.048 Uiso 1 1 calc R U . . .
C7 C 0.1119(2) 0.33939(19) 0.1507(2) 0.0321(6) Uani 1 1 d . . . . .
H7A H 0.1498 0.3496 0.0835 0.038 Uiso 1 1 calc R U . . .
H7B H 0.1202 0.4000 0.1936 0.038 Uiso 1 1 calc R U . . .
C8 C 0.4459(2) 0.22556(16) 0.22565(19) 0.0228(5) Uani 1 1 d . . . . .
H8 H 0.5354 0.2613 0.2422 0.027 Uiso 1 1 calc R U . . .
C9 C 0.4070(3) 0.20643(18) 0.0979(2) 0.0302(6) Uani 1 1 d . . . . .
H9A H 0.3209 0.1682 0.0775 0.036 Uiso 1 1 calc R U . . .
H9B H 0.3904 0.2675 0.0560 0.036 Uiso 1 1 calc R U . . .
C10 C 0.5247(3) 0.15243(19) 0.0655(2) 0.0334(6) Uani 1 1 d . . . . .
H10A H 0.4975 0.1369 -0.0164 0.040 Uiso 1 1 calc R U . . .
H10B H 0.6075 0.1939 0.0787 0.040 Uiso 1 1 calc R U . . .
C11 C 0.5613(3) 0.06065(19) 0.1330(2) 0.0378(6) Uani 1 1 d . . . . .
H11A H 0.6434 0.0314 0.1143 0.045 Uiso 1 1 calc R U . . .
H11B H 0.4834 0.0152 0.1110 0.045 Uiso 1 1 calc R U . . .
C12 C 0.5917(3) 0.0784(2) 0.2605(2) 0.0363(6) Uani 1 1 d . . . . .
H12A H 0.6783 0.1156 0.2846 0.044 Uiso 1 1 calc R U . . .
H12B H 0.6055 0.0166 0.3010 0.044 Uiso 1 1 calc R U . . .
C13 C 0.4729(3) 0.13291(18) 0.2929(2) 0.0300(5) Uani 1 1 d . . . . .
H13A H 0.3882 0.0932 0.2762 0.036 Uiso 1 1 calc R U . . .
H13B H 0.4979 0.1471 0.3751 0.036 Uiso 1 1 calc R U . . .
N20 N 0.3590(3) 0.5171(2) -0.0063(3) 0.0484(7) Uani 0.5 1 d . . P A 1
C20 C 0.3590(3) 0.5171(2) -0.0063(3) 0.0484(7) Uani 0.5 1 d . . P A 2
H20 H 0.2639 0.5286 -0.0104 0.058 Uiso 0.5 1 calc R U P A 2
C21 C 0.4461(4) 0.4815(2) 0.0886(3) 0.0480(8) Uani 1 1 d . . . . .
H21 H 0.4105 0.4678 0.1526 0.058 Uiso 1 1 calc R U . A 1
C22 C 0.5836(3) 0.4647(2) 0.0955(3) 0.0481(8) Uani 1 1 d . . . . .
H22 H 0.6402 0.4398 0.1638 0.058 Uiso 1 1 calc R U . . .

loop_
_atom_site_aniso_label
_atom_site_aniso_U_11
_atom_site_aniso_U_22
_atom_site_aniso_U_33
_atom_site_aniso_U_23
_atom_site_aniso_U_13
_atom_site_aniso_U_12
Pd1 0.01810(13) 0.02603(14) 0.02317(14) -0.00655(11) 0.00234(9) 0.00033(10)
S1 0.0182(3) 0.0343(3) 0.0347(3) -0.0139(3) 0.0027(2) 0.0013(2)
S2 0.0175(3) 0.0302(3) 0.0273(3) -0.0090(2) 0.0020(2) 0.0000(2)
C1 0.0210(11) 0.0248(12) 0.0221(11) -0.0007(9) 0.0046(9) 0.0003(9)
N1 0.0170(9) 0.0269(10) 0.0250(10) -0.0044(8) 0.0032(8) -0.0012(8)
C2 0.0164(11) 0.0337(14) 0.0293(13) -0.0059(10) 0.0006(9) -0.0034(10)
C3 0.0251(13) 0.0363(14) 0.0375(15) -0.0023(12) 0.0072(11) -0.0004(11)
C4 0.0243(13) 0.0408(16) 0.0588(19) -0.0048(14) 0.0132(13) -0.0076(12)
C5 0.0183(13) 0.0511(18) 0.0568(19) -0.0105(15) 0.0052(12) -0.0043(12)
C6 0.0236(13) 0.0542(18) 0.0367(15) -0.0084(13) -0.0019(11) 0.0037(12)
C7 0.0235(12) 0.0405(15) 0.0293(13) -0.0024(11) 0.0007(10) -0.0001(11)
C8 0.0170(11) 0.0270(12) 0.0241(12) -0.0068(9) 0.0041(9) -0.0009(9)
C9 0.0317(14) 0.0347(14) 0.0238(13) -0.0025(10) 0.0058(10) -0.0017(11)
C10 0.0331(14) 0.0370(15) 0.0329(14) -0.0121(11) 0.0137(11) -0.0095(11)
C11 0.0323(14) 0.0355(15) 0.0494(17) -0.0156(13) 0.0171(13) -0.0023(12)
C12 0.0279(14) 0.0379(15) 0.0415(16) -0.0021(12) 0.0052(12) 0.0095(11)
C13 0.0280(13) 0.0328(14) 0.0281(13) -0.0006(10) 0.0046(10) 0.0032(10)
N20 0.0435(16) 0.0521(18) 0.0481(17) 0.0039(13) 0.0079(13) -0.0052(13)
C20 0.0435(16) 0.0521(18) 0.0481(17) 0.0039(13) 0.0079(13) -0.0052(13)
C21 0.059(2) 0.0480(19) 0.0383(16) 0.0017(13) 0.0134(15) -0.0152(15)
C22 0.055(2) 0.0406(16) 0.0408(17) 0.0091(13) -0.0045(15) -0.0065(15)

loop_
_atom_type_symbol
_atom_type_description
_atom_type_scat_dispersion_real
_atom_type_scat_dispersion_imag
_atom_type_scat_source
C C 0.0033 0.0016 'International Tables Vol C Tables 4.2.6.8 and 6.1.1.4'
H H 0.0000 0.0000 'International Tables Vol C Tables 4.2.6.8 and 6.1.1.4'
N N 0.0061 0.0033 'International Tables Vol C Tables 4.2.6.8 and 6.1.1.4'
S S 0.1246 0.1234 'International Tables Vol C Tables 4.2.6.8 and 6.1.1.4'
Pd Pd -0.9988 1.0072 'International Tables Vol C Tables 4.2.6.8 and 6.1.1.4'

loop_
_geom_angle_atom_site_label_1
_geom_angle_atom_site_label_2
_geom_angle_atom_site_label_3
_geom_angle
_geom_angle_site_symmetry_1
_geom_angle_site_symmetry_3
S1 Pd1 S1 180.0 3_666 .
S1 Pd1 S2 104.85(2) 3_666 .
S1 Pd1 S2 75.15(2) . .
S1 Pd1 S2 75.15(2) 3_666 3_666
S1 Pd1 S2 104.85(2) . 3_666
S2 Pd1 S2 180.0 . 3_666
C1 S1 Pd1 88.01(8) . .
C1 S2 Pd1 87.52(8) . .
N1 C1 S1 126.50(17) . .
N1 C1 S2 124.21(17) . .
S1 C1 S2 109.29(13) . .
C1 N1 C8 118.51(18) . .
C1 N1 C2 123.67(19) . .
C8 N1 C2 117.61(18) . .
N1 C2 C3 111.92(19) . .
N1 C2 C7 112.22(19) . .
C3 C2 C7 114.8(2) . .
C2 C3 C4 110.3(2) . .
C5 C4 C3 110.9(2) . .
C6 C5 C4 110.8(2) . .
C5 C6 C7 111.4(2) . .
C2 C7 C6 110.5(2) . .
N1 C8 C13 111.54(19) . .
N1 C8 C9 113.67(19) . .
C13 C8 C9 111.28(19) . .
C10 C9 C8 109.1(2) . .
C11 C10 C9 112.2(2) . .
C10 C11 C12 111.9(2) . .
C11 C12 C13 111.4(2) . .
C8 C13 C12 109.5(2) . .
C21 N20 C22 115.9(3) . 3_665
N20 C21 C22 122.6(3) . .
C20 C22 C21 121.5(3) 3_665 .
N20 C22 C21 121.5(3) 3_665 .

loop_
_geom_bond_atom_site_label_1
_geom_bond_atom_site_label_2
_geom_bond_distance
_geom_bond_site_symmetry_2
Pd1 S1 2.3140(6) 3_666
Pd1 S1 2.3141(6) .
Pd1 S2 2.3237(6) .
Pd1 S2 2.3237(6) 3_666
S1 C1 1.730(2) .
S2 C1 1.738(2) .
C1 N1 1.326(3) .
N1 C8 1.487(3) .
N1 C2 1.496(3) .
C2 C3 1.521(3) .
C2 C7 1.525(3) .
C3 C4 1.542(3) .
C4 C5 1.517(4) .
C5 C6 1.515(4) .
C6 C7 1.538(3) .
C8 C13 1.524(3) .
C8 C9 1.530(3) .
C9 C10 1.526(3) .
C10 C11 1.523(4) .
C11 C12 1.525(4) .
C12 C13 1.538(3) .
N20 C21 1.359(4) .
N20 C22 1.367(4) 3_665
C21 C22 1.372(4) .
C22 C20 1.367(4) 3_665
C22 N20 1.367(4) 3_665
